data_7245451
loop_
_publ_author_name
'Dworzak, Michael R.'
'Rowland, Casey A.'
'Yap, Glenn P. A.'
'Bloch, Eric D.'

_publ_section_title
;
 Controlling phase in low-nuclearity calixarene-capped porous coordination
 cages with ligand functionalization
;
_journal_name_full CrystEngComm
_journal_paper_doi 10.1039/D2CE00861K
_journal_year 2022
_chemical_formula_moiety 'C208 H164 N4 Ni8 O42 S8, 2(C3 H7 N O), 14[C3H7NO]'
_chemical_formula_sum 'C256 H276 N20 Ni8 O58 S8'
_chemical_formula_weight 5287.11
_space_group_crystal_system monoclinic
_space_group_IT_number 14
_space_group_name_Hall '-P 2ybc'
_space_group_name_H-M_alt 'P 1 21/c 1'
_atom_sites_solution_hydrogens geom
_atom_sites_solution_primary dual
_audit_creation_date 2021-03-17
_audit_creation_method
;
Olex2 1.3
(compiled 2020.11.12 svn.r5f609507 for OlexSys, GUI svn.r6272)
;
_audit_update_record
;
2022-06-23 deposited with the CCDC.	2022-08-15 downloaded from the CCDC.
;
_cell_angle_alpha 90
_cell_angle_beta 102.983(4)
_cell_angle_gamma 90
_cell_formula_units_Z 2
_cell_length_a 23.513(2)
_cell_length_b 22.1099(18)
_cell_length_c 24.667(2)
_cell_measurement_reflns_used 9992
_cell_measurement_temperature 150.0
_cell_measurement_theta_max 42.19
_cell_measurement_theta_min 2.72
_cell_volume 12495.8(18)
_computing_molecular_graphics 'Olex2 1.3 (Dolomanov et al., 2009)'
_computing_publication_material 'Olex2 1.3 (Dolomanov et al., 2009)'
_computing_structure_refinement 'XL  (Sheldrick, 2008)'
_computing_structure_solution 'SHELXT  (Sheldrick, 2015)'
_diffrn_ambient_temperature 150.0
_diffrn_measured_fraction_theta_full 0.849
_diffrn_measured_fraction_theta_max 0.849
_diffrn_measurement_device_type 'Bruker APEX-II CCD'
_diffrn_measurement_method '\f and \w scans'
_diffrn_radiation_type CuK\a
_diffrn_radiation_wavelength 1.54178
_diffrn_reflns_av_R_equivalents 0.0705
_diffrn_reflns_av_unetI/netI 0.0473
_diffrn_reflns_Laue_measured_fraction_full 0.849
_diffrn_reflns_Laue_measured_fraction_max 0.849
_diffrn_reflns_limit_h_max 20
_diffrn_reflns_limit_h_min -20
_diffrn_reflns_limit_k_max 19
_diffrn_reflns_limit_k_min -19
_diffrn_reflns_limit_l_max 21
_diffrn_reflns_limit_l_min -21
_diffrn_reflns_number 59549
_diffrn_reflns_point_group_measured_fraction_full 0.849
_diffrn_reflns_point_group_measured_fraction_max 0.849
_diffrn_reflns_theta_full 42.294
_diffrn_reflns_theta_max 42.294
_diffrn_reflns_theta_min 2.715
_diffrn_source_current 1.2
_diffrn_source_power 0.06
_diffrn_source_voltage 50.0
_diffrn_standards_number 0
_exptl_absorpt_coefficient_mu 1.955
_exptl_absorpt_correction_T_max 0.7483
_exptl_absorpt_correction_T_min 0.5724
_exptl_absorpt_correction_type multi-scan
_exptl_absorpt_process_details
;
SADABS-2016/2 (Bruker,2016) was used for absorption correction.
wR2(int) was 0.1585 before and 0.0889 after correction.
The Ratio of minimum to maximum transmission is 0.7649.
The \l/2 correction factor is Not present.
;
_exptl_crystal_colour colourless
_exptl_crystal_colour_primary colourless
_exptl_crystal_density_diffrn 1.405
_exptl_crystal_description plate
_exptl_crystal_F_000 5536
_exptl_crystal_size_max 0.084
_exptl_crystal_size_mid 0.083
_exptl_crystal_size_min 0.047
_refine_diff_density_max 1.225
_refine_diff_density_min -1.210
_refine_diff_density_rms 0.171
_refine_ls_extinction_method none
_refine_ls_goodness_of_fit_ref 1.165
_refine_ls_hydrogen_treatment constr
_refine_ls_matrix_type full
_refine_ls_number_parameters 793
_refine_ls_number_reflns 7396
_refine_ls_number_restraints 1053
_refine_ls_restrained_S_all 1.129
_refine_ls_R_factor_all 0.1862
_refine_ls_R_factor_gt 0.1711
_refine_ls_shift/su_max 0.000
_refine_ls_shift/su_mean 0.000
_refine_ls_structure_factor_coef Fsqd
_refine_ls_weighting_details 'w=1/[\s^2^(Fo^2^)+(0.0887P)^2^+784.4781P] where P=(Fo^2^+2Fc^2^)/3'
_refine_ls_weighting_scheme calc
_refine_ls_wR_factor_gt 0.3990
_refine_ls_wR_factor_ref 0.4068
_reflns_Friedel_coverage 0.000
_reflns_number_gt 6229
_reflns_number_total 7396
_reflns_threshold_expression 'I > 2\s(I)'
_cod_data_source_file d2ce00861k2.cif
_cod_data_source_block eric506
_cod_original_cell_volume 12495.7(18)
_cod_database_code 7245451
_shelx_shelxl_version_number 2018/3
_shelx_space_group_comment
;
The symmetry employed for this shelxl refinement is uniquely defined
by the following loop, which should always be used as a source of
symmetry information in preference to the above space-group names.
They are only intended as comments.
;
_shelx_estimated_absorpt_t_max 0.914
_shelx_estimated_absorpt_t_min 0.853
_olex2_refinement_description
;
1. Fixed Uiso
 At 1.2 times of:
  All C(H) groups
 At 1.5 times of:
  All C(H,H,H) groups
2. Restrained distances
 C7-C8 \\sim C7-C9 \\sim C7-C10 \\sim C17-C18 \\sim C17-C19 \\sim C17-C20 \\sim
C37-C38 \\sim C37-C39
 with sigma of 0.02
 C29-C30 \\sim C29-C31 \\sim C29-C32
 with sigma of 0.02
 C8-C9 \\sim C9-C10 \\sim C10-C8 \\sim C18-C19 \\sim C19-C20 \\sim C20-C18
\\sim C38-C39
 with sigma of 0.02
 C30-C31 \\sim C31-C32 \\sim C32-C30
 with sigma of 0.02
3. Uiso/Uaniso restraints and constraints
All non-hydrogen atoms have similar U: within 2A with sigma of 0.005 and sigma
for terminal atoms of 0.01 within 2A
4. Rigid body (RIGU) restrains
 All non-hydrogen atoms
 with sigma for 1-2 distances of 0.005 and sigma for 1-3 distances of 0.005
5.a Aromatic/amide H refined with riding coordinates:
 C2(H2), C4(H4), C12(H12), C14(H14), C22(H22), C24(H24), C28(H28), C34(H34),
 C43(H43), C46(H46), C49(H49), C52(H52), C55(H55), C56(H56), C57(H57), C58(H58),
  C59(H59), C61(H61), C62(H62), C63(H63), C64(H64), C65(H65), C67(H67),
 C68(H68), C69(H69), C70(H70), C71(H71), C75(H75), C78(H78), C81(H81), C84(H84),
  C87(H87), C88(H88), C89(H89), C90(H90), C91(H91), C93(H93), C94(H94),
 C95(H95), C96(H96), C97(H97), C99(H99), C100(H100), C101(H101), C102(H102),
 C103(H103), C105(H105)
5.b Fitted hexagon refined as free rotating group:
 C55(C56,C57,C58,C59,C60), C61(C62,C63,C64,C65,C66), C67(C68,C69,C70,C71,C72),
 C87(C88,C89,C90,C91,C92), C93(C94,C95,C96,C97,C98), C99(C100,C101,C102,C103,
 C104)
5.c Idealised Me refined as rotating group:
 C8(H8A,H8B,H8C), C9(H9A,H9B,H9C), C10(H10A,H10B,H10C), C18(H18A,H18B,H18C),
 C19(H19A,H19B,H19C), C20(H20A,H20B,H20C), C30(H30A,H30B,H30C), C31(H31A,H31B,
 H31C), C32(H32A,H32B,H32C), C38(H38A,H38B,H38C), C39(H39A,H39B,H39C), C40(H40A,
 H40B,H40C), C106(H10D,H10E,H10F), C107(H10G,H10H,H10I)
;
_smtbx_masks_special_details
;
A solvent mask was calculated and 1104 electrons were 
found in a volume of 3954\%A^3^ in 1 void per unit cell. 
This is consistent with the presence of 
7[C3H7NO] per Asymmetric Unit 
which account for 1120 electrons 
per unit cell.
;
_smtbx_masks_void_probe_radius 1.2
_smtbx_masks_void_truncation_radius 1.2
_olex2_submission_special_instructions 'No special instructions were received'

loop_
_space_group_symop_operation_xyz
'x, y, z'
'-x, y+1/2, -z+1/2'
'-x, -y, -z'
'x, -y-1/2, z-1/2'

loop_
_atom_site_label
_atom_site_type_symbol
_atom_site_fract_x
_atom_site_fract_y
_atom_site_fract_z
_atom_site_U_iso_or_equiv
_atom_site_adp_type
_atom_site_occupancy
_atom_site_site_symmetry_order
_atom_site_calc_flag
_atom_site_refinement_flags_posn
_atom_site_refinement_flags_adp
_atom_site_refinement_flags_occupancy
_atom_site_disorder_assembly
_atom_site_disorder_group
Ni1 Ni 0.72808(17) 0.37518(18) 0.60039(17) 0.0361(13) Uani 1 1 d . U . . .
Ni2 Ni 0.66207(17) 0.36621(18) 0.69024(17) 0.0346(13) Uani 1 1 d . U . . .
Ni3 Ni 0.68052(17) 0.49694(19) 0.70820(18) 0.0382(13) Uani 1 1 d . . . . .
Ni4 Ni 0.75276(17) 0.50528(19) 0.62417(18) 0.0393(13) Uani 1 1 d . U . . .
S1 S 0.8375(3) 0.2968(3) 0.6180(3) 0.0437(18) Uani 1 1 d . U . . .
S2 S 0.7145(3) 0.2841(4) 0.7855(3) 0.0569(19) Uani 1 1 d . U . . .
S3 S 0.7449(3) 0.5309(4) 0.8270(3) 0.0579(19) Uani 1 1 d . U . . .
S4 S 0.8787(3) 0.5409(3) 0.6668(3) 0.0434(18) Uani 1 1 d . U . . .
O1 O 0.6939(8) 0.5440(8) 0.7831(7) 0.056(3) Uani 1 1 d . U . . .
O2 O 0.7483(8) 0.5665(9) 0.8768(8) 0.069(5) Uani 1 1 d . U . . .
O3 O 0.7053(7) 0.4196(8) 0.7514(7) 0.047(3) Uani 1 1 d . U . . .
O4 O 0.6606(8) 0.2970(9) 0.7443(8) 0.058(3) Uani 1 1 d . U . . .
O5 O 0.7102(8) 0.2345(9) 0.8216(8) 0.062(4) Uani 1 1 d . U . . .
O6 O 0.7396(7) 0.3338(8) 0.6753(7) 0.045(3) Uani 1 1 d . U . . .
O7 O 0.7831(7) 0.3126(8) 0.5795(7) 0.043(3) Uani 1 1 d . U . . .
O8 O 0.8726(8) 0.2530(8) 0.6001(7) 0.051(4) Uani 1 1 d . U . . .
O9 O 0.7992(7) 0.4273(7) 0.6326(6) 0.034(4) Uiso 1 1 d . U . . .
O10 O 0.8257(7) 0.5554(8) 0.6271(7) 0.043(3) Uani 1 1 d . U . . .
O11 O 0.9295(7) 0.5765(8) 0.6667(7) 0.048(4) Uani 1 1 d . U . . .
O12 O 0.7647(7) 0.5140(7) 0.7064(7) 0.043(2) Uani 1 1 d . U . . .
O13 O 0.6811(7) 0.4432(7) 0.6368(7) 0.041(4) Uani 1 1 d . . . . .
O14 O 0.6132(7) 0.3162(7) 0.6314(8) 0.041(2) Uani 1 1 d . U . . .
O15 O 0.6595(8) 0.3216(8) 0.5640(7) 0.042(3) Uani 1 1 d . U . . .
O16 O 0.2903(8) 0.4174(8) 0.3895(8) 0.055(4) Uani 1 1 d . U . . .
O17 O 0.3478(8) 0.4208(8) 0.3308(8) 0.054(4) Uani 1 1 d . U . . .
O18 O 0.7118(7) 0.4090(8) 0.5237(7) 0.041(2) Uani 1 1 d . U . . .
O19 O 0.7395(7) 0.5036(8) 0.5408(7) 0.045(3) Uani 1 1 d . U . . .
O20 O 0.4046(7) 0.5096(8) 0.2893(7) 0.046(3) Uani 1 1 d . U . . .
O21 O 0.4144(7) 0.6108(9) 0.2944(7) 0.047(3) Uani 1 1 d . U . . .
O22 O 0.5280(15) 0.3919(15) 0.3917(14) 0.146(9) Uiso 1 1 d . U . . .
N1 N 0.4262(10) 0.1765(11) 0.4588(10) 0.059(3) Uani 1 1 d . U . . .
N2 N 0.6725(10) 0.5399(11) 0.2866(10) 0.055(3) Uani 1 1 d . U . . .
N3 N 0.6121(19) 0.3399(19) 0.3918(18) 0.144(9) Uiso 1 1 d . U . . .
C1 C 0.7475(12) 0.4591(14) 0.8427(12) 0.053(3) Uiso 1 1 d . U . . .
C2 C 0.7748(13) 0.4457(15) 0.8997(13) 0.064(4) Uiso 1 1 d . U . . .
H2 H 0.787543 0.477514 0.925455 0.077 Uiso 1 1 calc R U . . .
C3 C 0.7822(14) 0.3881(16) 0.9160(13) 0.072(4) Uiso 1 1 d . U . . .
C4 C 0.7646(13) 0.3356(15) 0.8819(12) 0.064(4) Uiso 1 1 d . U . . .
H4 H 0.770431 0.295500 0.895968 0.076 Uiso 1 1 calc R U . . .
C5 C 0.7366(12) 0.3491(14) 0.8234(12) 0.056(3) Uiso 1 1 d . U . . .
C6 C 0.7292(12) 0.4098(13) 0.8057(12) 0.049(3) Uiso 1 1 d . U . . .
C7 C 0.8135(11) 0.3683(12) 0.9828(13) 0.090(5) Uiso 1 1 d D U . . .
C8 C 0.8300(15) 0.4223(13) 1.0136(16) 0.117(9) Uiso 1 1 d D U . . .
H8A H 0.795590 0.440499 1.023269 0.176 Uiso 1 1 calc R U . . .
H8B H 0.846693 0.450827 0.990966 0.176 Uiso 1 1 calc R U . . .
H8C H 0.859102 0.412887 1.047659 0.176 Uiso 1 1 calc R U . . .
C9 C 0.7728(13) 0.3346(14) 1.0054(15) 0.100(9) Uiso 1 1 d D U . . .
H9A H 0.790309 0.324357 1.044250 0.150 Uiso 1 1 calc R U . . .
H9B H 0.762623 0.297347 0.983900 0.150 Uiso 1 1 calc R U . . .
H9C H 0.737575 0.358808 1.003694 0.150 Uiso 1 1 calc R U . . .
C10 C 0.8637(13) 0.3329(14) 0.9821(16) 0.115(9) Uiso 1 1 d D U . . .
H10A H 0.891145 0.356765 0.966162 0.173 Uiso 1 1 calc R U . . .
H10B H 0.852174 0.296721 0.959347 0.173 Uiso 1 1 calc R U . . .
H10C H 0.882505 0.320931 1.020106 0.173 Uiso 1 1 calc R U . . .
C11 C 0.7672(12) 0.2654(14) 0.7512(12) 0.054(3) Uiso 1 1 d . U . . .
C12 C 0.8092(13) 0.2202(14) 0.7791(13) 0.063(4) Uiso 1 1 d . U . . .
H12 H 0.805578 0.202983 0.813450 0.075 Uiso 1 1 calc R U . . .
C13 C 0.8546(14) 0.2027(15) 0.7547(14) 0.070(4) Uiso 1 1 d . U . . .
C14 C 0.8596(13) 0.2227(14) 0.7067(12) 0.059(4) Uiso 1 1 d . U . . .
H14 H 0.889526 0.207483 0.690133 0.071 Uiso 1 1 calc R U . . .
C15 C 0.8196(12) 0.2681(13) 0.6782(11) 0.046(3) Uiso 1 1 d . U . . .
C16 C 0.7747(12) 0.2898(13) 0.7001(11) 0.046(3) Uiso 1 1 d . U . . .
C17 C 0.9041(12) 0.1540(13) 0.7872(11) 0.089(5) Uiso 1 1 d D U . . .
C18 C 0.9599(13) 0.1805(16) 0.7926(14) 0.108(9) Uiso 1 1 d D U . . .
H18A H 0.964863 0.193163 0.755849 0.161 Uiso 1 1 calc R U . . .
H18B H 0.990046 0.150930 0.808454 0.161 Uiso 1 1 calc R U . . .
H18C H 0.963260 0.215822 0.817104 0.161 Uiso 1 1 calc R U . . .
C19 C 0.8921(15) 0.1409(17) 0.8395(12) 0.113(9) Uiso 1 1 d D U . . .
H19A H 0.887636 0.178798 0.858796 0.170 Uiso 1 1 calc R U . . .
H19B H 0.924336 0.117447 0.861859 0.170 Uiso 1 1 calc R U . . .
H19C H 0.855889 0.117432 0.834275 0.170 Uiso 1 1 calc R U . . .
C20 C 0.8965(15) 0.1033(15) 0.7517(13) 0.111(9) Uiso 1 1 d D U . . .
H20A H 0.854767 0.094393 0.739257 0.167 Uiso 1 1 calc R U . . .
H20B H 0.916495 0.068340 0.771876 0.167 Uiso 1 1 calc R U . . .
H20C H 0.912934 0.111902 0.719407 0.167 Uiso 1 1 calc R U . . .
C21 C 0.8806(11) 0.3613(12) 0.6376(10) 0.040(3) Uiso 1 1 d . U . . .
C22 C 0.9395(12) 0.3503(13) 0.6503(11) 0.046(4) Uiso 1 1 d . U . . .
H22 H 0.954196 0.310613 0.647956 0.056 Uiso 1 1 calc R U . . .
C23 C 0.9771(13) 0.3983(14) 0.6666(12) 0.054(4) Uiso 1 1 d . U . . .
C24 C 0.9574(12) 0.4557(13) 0.6705(10) 0.045(4) Uiso 1 1 d . U . . .
H24 H 0.984810 0.487514 0.681173 0.054 Uiso 1 1 calc R U . . .
C25 C 0.8976(11) 0.4689(12) 0.6591(10) 0.040(3) Uiso 1 1 d . U . . .
C26 C 0.8537(12) 0.4198(12) 0.6426(10) 0.036(3) Uiso 1 1 d . U . . .
C27 C 0.8638(12) 0.5476(12) 0.7352(11) 0.042(3) Uiso 1 1 d . U . . .
C28 C 0.9131(13) 0.5644(13) 0.7754(12) 0.053(4) Uiso 1 1 d . U . . .
H28 H 0.948848 0.571154 0.764563 0.064 Uiso 1 1 calc R U . . .
C29 C 1.0441(14) 0.3864(11) 0.6904(11) 0.075(5) Uiso 1 1 d D U . . .
C30 C 1.0779(16) 0.4254(14) 0.6661(13) 0.101(9) Uiso 1 1 d D U . . .
H30A H 1.080298 0.409782 0.629535 0.151 Uiso 1 1 calc R U . . .
H30B H 1.117170 0.428327 0.689966 0.151 Uiso 1 1 calc R U . . .
H30C H 1.059804 0.465615 0.661782 0.151 Uiso 1 1 calc R U . . .
C31 C 1.0574(16) 0.3985(14) 0.7481(12) 0.103(9) Uiso 1 1 d D U . . .
H31A H 1.023448 0.389007 0.763379 0.154 Uiso 1 1 calc R U . . .
H31B H 1.067359 0.441401 0.754342 0.154 Uiso 1 1 calc R U . . .
H31C H 1.090610 0.373617 0.766482 0.154 Uiso 1 1 calc R U . . .
C32 C 1.0611(16) 0.3270(14) 0.6839(13) 0.102(9) Uiso 1 1 d D U . . .
H32A H 1.040671 0.299758 0.704444 0.153 Uiso 1 1 calc R U . . .
H32B H 1.103350 0.323121 0.698344 0.153 Uiso 1 1 calc R U . . .
H32C H 1.051346 0.316234 0.644338 0.153 Uiso 1 1 calc R U . . .
C33 C 0.9111(13) 0.5712(14) 0.8279(13) 0.063(4) Uiso 1 1 d . U . . .
C34 C 0.8589(13) 0.5598(13) 0.8430(13) 0.059(4) Uiso 1 1 d . U . . .
H34 H 0.856829 0.563409 0.880854 0.070 Uiso 1 1 calc R U . . .
C35 C 0.8081(12) 0.5428(13) 0.8021(12) 0.053(3) Uiso 1 1 d . U . . .
C36 C 0.8122(12) 0.5328(13) 0.7463(11) 0.044(3) Uiso 1 1 d . U . . .
C37 C 0.9680(12) 0.5869(13) 0.8776(14) 0.076(5) Uiso 1 1 d D U . . .
C38 C 1.0123(14) 0.5455(13) 0.8717(15) 0.096(9) Uiso 1 1 d D U . . .
H38A H 0.995620 0.504880 0.864910 0.145 Uiso 1 1 calc R U . . .
H38B H 1.043158 0.545279 0.905883 0.145 Uiso 1 1 calc R U . . .
H38C H 1.028869 0.557794 0.840315 0.145 Uiso 1 1 calc R U . . .
C39 C 0.9822(15) 0.6468(12) 0.8657(15) 0.092(8) Uiso 1 1 d D U . . .
H39A H 0.987955 0.648869 0.827551 0.138 Uiso 1 1 calc R U . . .
H39B H 1.018187 0.659202 0.891773 0.138 Uiso 1 1 calc R U . . .
H39C H 0.950341 0.673958 0.869322 0.138 Uiso 1 1 calc R U . . .
C40 C 0.9540(16) 0.5777(17) 0.9302(15) 0.099(9) Uiso 1 1 d . U . . .
H40A H 0.916127 0.596394 0.930046 0.149 Uiso 1 1 calc R U . . .
H40B H 0.984122 0.596181 0.959449 0.149 Uiso 1 1 calc R U . . .
H40C H 0.951926 0.534244 0.937299 0.149 Uiso 1 1 calc R U . . .
C41 C 0.6221(12) 0.3066(12) 0.5847(13) 0.043(3) Uani 1 1 d . U . . .
C42 C 0.4816(12) 0.2612(13) 0.4803(12) 0.051(3) Uani 1 1 d . U . . .
C43 C 0.5302(11) 0.2938(13) 0.5092(11) 0.048(3) Uani 1 1 d . U . . .
H43 H 0.533382 0.335665 0.501662 0.058 Uiso 1 1 calc R U . . .
C44 C 0.5736(12) 0.2659(13) 0.5484(11) 0.046(3) Uani 1 1 d . U . . .
C45 C 0.5695(12) 0.2028(13) 0.5570(12) 0.051(3) Uani 1 1 d . U . . .
C46 C 0.5225(12) 0.1682(14) 0.5296(12) 0.052(3) Uani 1 1 d . U . . .
H46 H 0.519238 0.126390 0.537350 0.062 Uiso 1 1 calc R U . . .
C47 C 0.4807(12) 0.1979(13) 0.4905(12) 0.053(3) Uani 1 1 d . U . . .
C48 C 0.3962(13) 0.2246(14) 0.4284(12) 0.058(3) Uani 1 1 d . U . . .
C49 C 0.3405(13) 0.2266(14) 0.3971(12) 0.060(3) Uani 1 1 d . U . . .
H49 H 0.317054 0.191309 0.389746 0.073 Uiso 1 1 calc R U . . .
C50 C 0.3195(13) 0.2833(14) 0.3761(12) 0.061(3) Uani 1 1 d . U . . .
C51 C 0.3539(13) 0.3367(13) 0.3856(12) 0.056(3) Uani 1 1 d . U . . .
C52 C 0.4106(12) 0.3331(13) 0.4195(12) 0.055(3) Uani 1 1 d . U . . .
H52 H 0.435108 0.367662 0.426468 0.066 Uiso 1 1 calc R U . . .
C53 C 0.4296(12) 0.2764(13) 0.4425(12) 0.055(3) Uani 1 1 d . U . . .
C54 C 0.3260(14) 0.3989(14) 0.3679(14) 0.055(3) Uani 1 1 d . U . . .
C55 C 0.6741(9) 0.1777(9) 0.6047(8) 0.067(5) Uiso 1 1 d G U . . .
H55 H 0.686567 0.200093 0.576622 0.080 Uiso 1 1 calc R U . . .
C56 C 0.7151(7) 0.1514(10) 0.6477(9) 0.073(5) Uiso 1 1 d G U . . .
H56 H 0.755576 0.155812 0.648977 0.088 Uiso 1 1 calc R U . . .
C57 C 0.6969(8) 0.1186(9) 0.6888(8) 0.077(5) Uiso 1 1 d G U . . .
H57 H 0.724904 0.100596 0.718158 0.092 Uiso 1 1 calc R U . . .
C58 C 0.6377(9) 0.1121(9) 0.6869(8) 0.076(5) Uiso 1 1 d G U . . .
H58 H 0.625222 0.089659 0.714983 0.091 Uiso 1 1 calc R U . . .
C59 C 0.5967(7) 0.1384(10) 0.6439(9) 0.067(5) Uiso 1 1 d G U . . .
H59 H 0.556212 0.133939 0.642628 0.081 Uiso 1 1 calc R U . . .
C60 C 0.6149(8) 0.1712(9) 0.6028(7) 0.057(3) Uiso 1 1 d G U . . .
C61 C 0.4432(8) 0.0758(11) 0.4343(9) 0.082(5) Uiso 1 1 d G U . . .
H61 H 0.477366 0.090327 0.424007 0.099 Uiso 1 1 calc R U . . .
C62 C 0.4286(10) 0.0149(10) 0.4278(9) 0.094(6) Uiso 1 1 d G U . . .
H62 H 0.452711 -0.012194 0.413222 0.112 Uiso 1 1 calc R U . . .
C63 C 0.3786(11) -0.0064(8) 0.4428(10) 0.097(6) Uiso 1 1 d G U . . .
H63 H 0.368627 -0.047998 0.438452 0.116 Uiso 1 1 calc R U . . .
C64 C 0.3433(8) 0.0333(11) 0.4642(9) 0.097(6) Uiso 1 1 d G U . . .
H64 H 0.309198 0.018718 0.474468 0.116 Uiso 1 1 calc R U . . .
C65 C 0.3580(9) 0.0942(10) 0.4706(9) 0.087(5) Uiso 1 1 d G U . . .
H65 H 0.333852 0.121239 0.485254 0.105 Uiso 1 1 calc R U . . .
C66 C 0.4079(10) 0.1154(8) 0.4556(9) 0.068(3) Uiso 1 1 d G U . . .
C67 C 0.2121(10) 0.2606(10) 0.3665(7) 0.075(5) Uiso 1 1 d G U . . .
H67 H 0.221706 0.243203 0.402592 0.090 Uiso 1 1 calc R U . . .
C68 C 0.1543(8) 0.2618(10) 0.3369(9) 0.082(5) Uiso 1 1 d G U . . .
H68 H 0.124496 0.245245 0.352740 0.099 Uiso 1 1 calc R U . . .
C69 C 0.1402(7) 0.2873(10) 0.2840(9) 0.083(5) Uiso 1 1 d G U . . .
H69 H 0.100714 0.288165 0.263795 0.100 Uiso 1 1 calc R U . . .
C70 C 0.1838(10) 0.3116(10) 0.2608(7) 0.081(5) Uiso 1 1 d G U . . .
H70 H 0.174141 0.329042 0.224701 0.097 Uiso 1 1 calc R U . . .
C71 C 0.2415(8) 0.3104(9) 0.2904(9) 0.073(5) Uiso 1 1 d G U . . .
H71 H 0.271350 0.327000 0.274552 0.088 Uiso 1 1 calc R U . . .
C72 C 0.2557(7) 0.2849(10) 0.3433(8) 0.064(3) Uiso 1 1 d G U . . .
C73 C 0.7237(11) 0.4583(15) 0.5113(12) 0.044(3) Uani 1 1 d . U . . .
C74 C 0.6451(12) 0.5084(13) 0.3647(12) 0.050(3) Uani 1 1 d . U . . .
C75 C 0.6548(12) 0.4867(12) 0.4200(11) 0.049(3) Uani 1 1 d . U . . .
H75 H 0.623287 0.479323 0.437373 0.059 Uiso 1 1 calc R U . . .
C76 C 0.7141(12) 0.4762(13) 0.4487(12) 0.048(3) Uani 1 1 d . U . . .
C77 C 0.7581(12) 0.4865(13) 0.4214(12) 0.053(3) Uani 1 1 d . U . . .
C78 C 0.7503(12) 0.5046(13) 0.3664(12) 0.053(3) Uani 1 1 d . U . . .
H78 H 0.781472 0.506882 0.347767 0.063 Uiso 1 1 calc R U . . .
C79 C 0.6924(12) 0.5192(13) 0.3405(12) 0.052(3) Uani 1 1 d . U . . .
C80 C 0.6109(12) 0.5482(13) 0.2793(12) 0.051(3) Uani 1 1 d . U . . .
C81 C 0.5725(12) 0.5734(13) 0.2359(12) 0.050(3) Uani 1 1 d . U . . .
H81 H 0.586043 0.589528 0.205397 0.060 Uiso 1 1 calc R U . . .
C82 C 0.5139(12) 0.5758(13) 0.2356(12) 0.050(3) Uani 1 1 d . U . . .
C83 C 0.4957(12) 0.5534(13) 0.2825(12) 0.048(3) Uani 1 1 d . U . . .
C84 C 0.5338(12) 0.5284(13) 0.3251(12) 0.049(3) Uani 1 1 d . U . . .
H84 H 0.520700 0.511738 0.355636 0.059 Uiso 1 1 calc R U . . .
C85 C 0.5930(12) 0.5269(13) 0.3245(12) 0.050(3) Uani 1 1 d . U . . .
C86 C 0.4303(12) 0.5580(15) 0.2886(11) 0.047(3) Uani 1 1 d . U . . .
C87 C 0.8295(8) 0.4087(9) 0.4744(8) 0.065(5) Uiso 1 1 d G U . . .
H87 H 0.798217 0.380870 0.471679 0.078 Uiso 1 1 calc R U . . .
C88 C 0.8853(9) 0.3928(8) 0.5033(8) 0.074(5) Uiso 1 1 d G U . . .
H88 H 0.892137 0.354161 0.520352 0.088 Uiso 1 1 calc R U . . .
C89 C 0.9311(7) 0.4335(10) 0.5072(8) 0.078(5) Uiso 1 1 d G U . . .
H89 H 0.969279 0.422640 0.527007 0.094 Uiso 1 1 calc R U . . .
C90 C 0.9212(8) 0.4900(9) 0.4823(9) 0.080(5) Uiso 1 1 d G U . . .
H90 H 0.952502 0.517830 0.484990 0.096 Uiso 1 1 calc R U . . .
C91 C 0.8654(10) 0.5059(8) 0.4534(8) 0.073(5) Uiso 1 1 d G U . . .
H91 H 0.858583 0.544540 0.436317 0.087 Uiso 1 1 calc R U . . .
C92 C 0.8196(7) 0.4652(10) 0.4494(8) 0.058(3) Uiso 1 1 d G U . . .
C93 C 0.7350(10) 0.6198(10) 0.2681(7) 0.078(5) Uiso 1 1 d G U . . .
H93 H 0.732494 0.640005 0.301517 0.094 Uiso 1 1 calc R U . . .
C94 C 0.7700(9) 0.6433(8) 0.2346(10) 0.084(5) Uiso 1 1 d G U . . .
H94 H 0.791298 0.679571 0.245131 0.101 Uiso 1 1 calc R U . . .
C95 C 0.7737(9) 0.6138(10) 0.1858(9) 0.083(5) Uiso 1 1 d G U . . .
H95 H 0.797527 0.629872 0.162912 0.100 Uiso 1 1 calc R U . . .
C96 C 0.7424(10) 0.5608(10) 0.1705(7) 0.087(5) Uiso 1 1 d G U . . .
H96 H 0.744953 0.540606 0.137078 0.104 Uiso 1 1 calc R U . . .
C97 C 0.7075(9) 0.5373(8) 0.2040(9) 0.079(5) Uiso 1 1 d G U . . .
H97 H 0.686149 0.501039 0.193463 0.095 Uiso 1 1 calc R U . . .
C98 C 0.7038(9) 0.5668(10) 0.2528(8) 0.063(3) Uiso 1 1 d G U . . .
C99 C 0.4881(7) 0.6588(9) 0.1642(8) 0.056(5) Uiso 1 1 d G U . . .
H99 H 0.524389 0.677475 0.180109 0.067 Uiso 1 1 calc R U . . .
C100 C 0.4515(8) 0.6841(7) 0.1175(8) 0.061(5) Uiso 1 1 d G U . . .
H100 H 0.462804 0.719979 0.101533 0.074 Uiso 1 1 calc R U . . .
C101 C 0.3984(8) 0.6568(9) 0.0942(7) 0.061(5) Uiso 1 1 d G U . . .
H101 H 0.373358 0.674082 0.062276 0.074 Uiso 1 1 calc R U . . .
C102 C 0.3818(7) 0.6043(9) 0.1175(8) 0.060(5) Uiso 1 1 d G U . . .
H102 H 0.345497 0.585680 0.101594 0.072 Uiso 1 1 calc R U . . .
C103 C 0.4184(8) 0.5791(7) 0.1642(8) 0.055(4) Uiso 1 1 d G U . . .
H103 H 0.407080 0.543175 0.180170 0.066 Uiso 1 1 calc R U . . .
C104 C 0.4715(8) 0.6063(9) 0.1875(6) 0.050(3) Uiso 1 1 d G U . . .
C105 C 0.571(2) 0.372(2) 0.414(2) 0.144(9) Uiso 1 1 d . U . . .
H105 H 0.581414 0.377522 0.452947 0.172 Uiso 1 1 calc R U . . .
C106 C 0.595(2) 0.343(2) 0.328(2) 0.152(11) Uiso 1 1 d . U . . .
H10D H 0.586553 0.301663 0.313268 0.228 Uiso 1 1 calc R U . . .
H10E H 0.626603 0.360292 0.313871 0.228 Uiso 1 1 calc R U . . .
H10F H 0.559617 0.367656 0.316679 0.228 Uiso 1 1 calc R U . . .
C107 C 0.665(2) 0.317(2) 0.421(2) 0.144(11) Uiso 1 1 d . U . . .
H10G H 0.696523 0.343641 0.416878 0.215 Uiso 1 1 calc R U . . .
H10H H 0.670883 0.276588 0.405934 0.215 Uiso 1 1 calc R U . . .
H10I H 0.664017 0.312826 0.460262 0.215 Uiso 1 1 calc R U . . .

loop_
_atom_site_aniso_label
_atom_site_aniso_U_11
_atom_site_aniso_U_22
_atom_site_aniso_U_33
_atom_site_aniso_U_23
_atom_site_aniso_U_13
_atom_site_aniso_U_12
Ni1 0.029(3) 0.021(3) 0.048(3) 0.002(2) -0.013(2) -0.002(2)
Ni2 0.024(3) 0.021(3) 0.048(3) 0.009(2) -0.016(2) 0.001(2)
Ni3 0.024(3) 0.025(3) 0.053(3) -0.001(2) -0.020(2) -0.004(2)
Ni4 0.028(3) 0.022(3) 0.055(3) 0.003(2) -0.018(2) -0.003(2)
S1 0.040(3) 0.034(3) 0.052(3) -0.007(3) -0.001(3) -0.003(3)
S2 0.055(3) 0.050(3) 0.062(3) 0.015(3) 0.005(3) -0.001(3)
S3 0.052(3) 0.057(3) 0.057(3) -0.008(3) -0.003(3) 0.002(3)
S4 0.033(3) 0.034(3) 0.054(3) 0.002(3) -0.008(3) 0.000(3)
O1 0.047(5) 0.056(6) 0.056(5) -0.009(5) -0.007(5) 0.005(5)
O2 0.062(9) 0.076(9) 0.060(8) -0.022(8) -0.007(7) 0.000(8)
O3 0.047(5) 0.046(5) 0.047(5) -0.001(4) 0.006(5) -0.002(4)
O4 0.055(5) 0.051(5) 0.064(5) 0.012(5) 0.002(5) -0.003(5)
O5 0.059(8) 0.050(9) 0.074(9) 0.023(8) 0.008(7) -0.007(8)
O6 0.043(5) 0.041(5) 0.047(5) 0.000(4) 0.004(4) 0.002(5)
O7 0.036(5) 0.035(5) 0.051(5) -0.008(5) -0.003(5) -0.006(5)
O8 0.052(8) 0.030(8) 0.066(8) -0.018(7) 0.001(7) 0.001(7)
O10 0.029(5) 0.036(5) 0.055(5) 0.007(5) -0.013(5) 0.003(5)
O11 0.031(7) 0.028(8) 0.073(8) 0.007(7) -0.012(7) 0.004(7)
O12 0.038(4) 0.031(4) 0.051(4) 0.000(4) -0.007(3) -0.001(4)
O13 0.034(10) 0.038(9) 0.040(9) 0.014(7) -0.015(7) -0.003(7)
O14 0.032(4) 0.028(4) 0.052(4) 0.007(4) -0.012(4) 0.004(4)
O15 0.036(6) 0.028(6) 0.054(6) 0.003(5) -0.009(5) 0.005(5)
O16 0.043(7) 0.046(7) 0.064(7) -0.008(6) -0.009(6) -0.001(6)
O17 0.044(7) 0.043(7) 0.065(7) -0.007(6) -0.009(6) 0.003(6)
O18 0.035(4) 0.028(4) 0.053(4) 0.003(4) -0.008(4) -0.003(4)
O19 0.038(6) 0.033(6) 0.055(6) 0.004(5) -0.006(5) -0.005(6)
O20 0.040(6) 0.041(7) 0.052(7) 0.007(7) -0.002(6) -0.007(6)
O21 0.038(6) 0.044(7) 0.053(7) 0.006(7) -0.005(6) -0.002(6)
N1 0.055(4) 0.050(4) 0.066(4) 0.001(4) -0.001(4) 0.000(4)
N2 0.051(4) 0.056(4) 0.056(4) 0.004(4) 0.009(4) 0.001(4)
C41 0.036(5) 0.030(5) 0.054(5) 0.004(4) -0.008(4) 0.006(4)
C42 0.045(5) 0.038(5) 0.061(5) 0.000(4) -0.005(4) 0.002(4)
C43 0.042(5) 0.036(5) 0.059(5) 0.000(5) -0.005(5) 0.004(5)
C44 0.041(5) 0.035(4) 0.056(5) 0.001(4) -0.004(4) 0.006(4)
C45 0.048(4) 0.043(4) 0.057(4) 0.001(4) 0.001(4) 0.004(4)
C46 0.049(5) 0.041(5) 0.060(5) 0.002(5) -0.002(5) 0.004(5)
C47 0.049(5) 0.041(5) 0.063(5) 0.002(4) -0.003(4) 0.002(4)
C48 0.054(5) 0.045(5) 0.067(5) 0.000(4) -0.005(4) 0.000(4)
C49 0.056(5) 0.047(5) 0.069(5) -0.001(5) -0.006(5) 0.000(5)
C50 0.057(4) 0.051(4) 0.067(4) -0.001(4) -0.001(4) 0.001(4)
C51 0.050(5) 0.045(5) 0.066(5) -0.003(5) -0.005(4) 0.002(4)
C52 0.049(5) 0.041(5) 0.066(5) -0.001(5) -0.006(5) 0.002(5)
C53 0.049(5) 0.041(5) 0.065(5) 0.000(4) -0.006(4) 0.001(4)
C54 0.045(6) 0.044(6) 0.065(6) -0.006(5) -0.008(5) 0.002(5)
C73 0.038(5) 0.033(5) 0.054(5) 0.004(4) -0.004(4) -0.003(5)
C74 0.043(4) 0.049(5) 0.053(5) 0.005(4) 0.004(4) 0.000(4)
C75 0.042(5) 0.047(5) 0.053(5) 0.005(5) 0.002(5) -0.001(5)
C76 0.042(4) 0.043(5) 0.054(4) 0.004(4) 0.001(4) -0.001(4)
C77 0.048(4) 0.052(4) 0.056(4) 0.003(4) 0.007(4) 0.000(4)
C78 0.046(5) 0.053(5) 0.056(5) 0.005(5) 0.006(5) 0.000(5)
C79 0.046(4) 0.053(5) 0.055(4) 0.005(4) 0.006(4) 0.000(4)
C80 0.047(4) 0.051(5) 0.053(5) 0.004(4) 0.006(4) 0.000(4)
C81 0.046(5) 0.050(5) 0.052(5) 0.004(5) 0.006(5) 0.000(5)
C82 0.046(4) 0.049(4) 0.051(4) 0.002(4) 0.005(4) 0.000(4)
C83 0.043(5) 0.046(5) 0.051(5) 0.004(5) 0.001(4) -0.001(5)
C84 0.043(5) 0.048(5) 0.052(5) 0.004(5) 0.002(5) 0.000(5)
C85 0.044(4) 0.049(5) 0.052(5) 0.005(4) 0.004(4) 0.000(5)
C86 0.040(5) 0.042(6) 0.052(5) 0.007(6) -0.002(5) -0.004(5)

loop_
_atom_type_symbol
_atom_type_description
_atom_type_scat_dispersion_real
_atom_type_scat_dispersion_imag
_atom_type_scat_source
C C 0.0181 0.0091 'International Tables Vol C Tables 4.2.6.8 and 6.1.1.4'
H H 0.0000 0.0000 'International Tables Vol C Tables 4.2.6.8 and 6.1.1.4'
N N 0.0311 0.0180 'International Tables Vol C Tables 4.2.6.8 and 6.1.1.4'
Ni Ni -3.0029 0.5091 'International Tables Vol C Tables 4.2.6.8 and 6.1.1.4'
O O 0.0492 0.0322 'International Tables Vol C Tables 4.2.6.8 and 6.1.1.4'
S S 0.3331 0.5567 'International Tables Vol C Tables 4.2.6.8 and 6.1.1.4'

loop_
_exptl_crystal_face_index_h
_exptl_crystal_face_index_k
_exptl_crystal_face_index_l
_exptl_crystal_face_perp_dist
-1.00 1.00 1.00 0.0330
1.00 -1.00 -1.00 0.0340
1.00 2.00 -3.00 0.0360
-1.00 -2.00 3.00 0.0340
-3.00 -1.00 -1.00 0.0140
3.00 0.00 1.00 0.0170

loop_
_geom_angle_atom_site_label_1
_geom_angle_atom_site_label_2
_geom_angle_atom_site_label_3
_geom_angle
_geom_angle_site_symmetry_1
_geom_angle_site_symmetry_3
_geom_angle_publ_flag
O6 Ni1 O7 87.8(7) . . ?
O6 Ni1 O9 88.3(7) . . ?
O6 Ni1 O13 84.9(7) . . ?
O6 Ni1 O15 94.0(7) . . ?
O7 Ni1 O9 88.3(7) . . ?
O7 Ni1 O13 169.6(6) . . ?
O9 Ni1 O13 84.1(6) . . ?
O15 Ni1 O7 88.8(7) . . ?
O15 Ni1 O9 176.2(7) . . ?
O15 Ni1 O13 99.1(7) . . ?
O18 Ni1 O6 174.4(7) . . ?
O18 Ni1 O7 90.7(7) . . ?
O18 Ni1 O9 97.1(7) . . ?
O18 Ni1 O13 97.2(7) . . ?
O18 Ni1 O15 80.5(7) . . ?
O3 Ni2 O4 91.7(7) . . ?
O3 Ni2 O6 91.2(7) . . ?
O3 Ni2 O13 82.0(7) . . ?
O4 Ni2 O6 90.1(7) . . ?
O4 Ni2 O13 169.7(7) . . ?
O6 Ni2 O13 81.9(7) . . ?
O14 Ni2 O3 175.1(7) . . ?
O14 Ni2 O4 88.2(7) . . ?
O14 Ni2 O6 93.7(7) . . ?
O14 Ni2 O13 98.8(7) . . ?
O14 Ni2 O21 83.2(7) . 3_666 ?
O21 Ni2 O3 91.9(7) 3_666 . ?
O21 Ni2 O4 85.3(8) 3_666 . ?
O21 Ni2 O6 174.6(8) 3_666 . ?
O21 Ni2 O13 103.0(7) 3_666 . ?
O1 Ni3 O13 170.4(7) . . ?
O1 Ni3 O17 86.7(7) . 3_666 ?
O3 Ni3 O1 89.2(7) . . ?
O3 Ni3 O13 84.8(7) . . ?
O3 Ni3 O17 175.3(8) . 3_666 ?
O12 Ni3 O1 88.4(7) . . ?
O12 Ni3 O3 90.1(7) . . ?
O12 Ni3 O13 84.1(7) . . ?
O12 Ni3 O17 92.2(7) . 3_666 ?
O17 Ni3 O13 99.5(7) 3_666 . ?
O20 Ni3 O1 87.8(7) 3_666 . ?
O20 Ni3 O3 95.3(7) 3_666 . ?
O20 Ni3 O12 173.3(7) 3_666 . ?
O20 Ni3 O13 100.1(7) 3_666 . ?
O20 Ni3 O17 82.1(7) 3_666 3_666 ?
O9 Ni4 O10 91.6(7) . . ?
O9 Ni4 O13 82.5(6) . . ?
O10 Ni4 O13 169.1(6) . . ?
O12 Ni4 O9 91.7(7) . . ?
O12 Ni4 O10 89.2(7) . . ?
O12 Ni4 O13 81.8(7) . . ?
O12 Ni4 O19 175.4(7) . . ?
O16 Ni4 O9 175.4(8) 3_666 . ?
O16 Ni4 O10 86.0(7) 3_666 . ?
O16 Ni4 O12 92.2(7) 3_666 . ?
O16 Ni4 O13 100.4(7) 3_666 . ?
O16 Ni4 O19 83.4(8) 3_666 . ?
O19 Ni4 O9 92.6(7) . . ?
O19 Ni4 O10 89.0(7) . . ?
O19 Ni4 O13 100.5(7) . . ?
O7 S1 C15 107.3(12) . . ?
O7 S1 C21 110.7(12) . . ?
O8 S1 O7 116.9(11) . . ?
O8 S1 C15 106.6(13) . . ?
O8 S1 C21 107.6(12) . . ?
C15 S1 C21 107.2(13) . . ?
O4 S2 C5 108.8(13) . . ?
O4 S2 C11 108.4(13) . . ?
O5 S2 O4 114.2(12) . . ?
O5 S2 C5 110.8(13) . . ?
O5 S2 C11 106.5(14) . . ?
C11 S2 C5 107.8(14) . . ?
O1 S3 C1 110.6(14) . . ?
O1 S3 C35 109.3(13) . . ?
O2 S3 O1 113.9(12) . . ?
O2 S3 C1 109.6(14) . . ?
O2 S3 C35 109.0(13) . . ?
C1 S3 C35 103.9(14) . . ?
O10 S4 C25 110.2(12) . . ?
O10 S4 C27 107.4(12) . . ?
O11 S4 O10 118.2(11) . . ?
O11 S4 C25 106.2(12) . . ?
O11 S4 C27 107.1(12) . . ?
C25 S4 C27 107.2(13) . . ?
S3 O1 Ni3 119.8(11) . . ?
Ni2 O3 Ni3 93.7(7) . . ?
C6 O3 Ni2 132.8(17) . . ?
C6 O3 Ni3 131.6(17) . . ?
S2 O4 Ni2 117.5(11) . . ?
Ni1 O6 Ni2 93.7(7) . . ?
C16 O6 Ni1 133.7(16) . . ?
C16 O6 Ni2 130.7(16) . . ?
S1 O7 Ni1 120.8(10) . . ?
Ni4 O9 Ni1 93.7(7) . . ?
C26 O9 Ni1 135.3(16) . . ?
C26 O9 Ni4 129.3(16) . . ?
S4 O10 Ni4 119.9(10) . . ?
Ni4 O12 Ni3 95.1(7) . . ?
C36 O12 Ni3 132.8(16) . . ?
C36 O12 Ni4 131.6(16) . . ?
Ni1 O13 Ni2 84.6(6) . . ?
Ni1 O13 Ni4 84.2(6) . . ?
Ni3 O13 Ni1 145.8(8) . . ?
Ni3 O13 Ni2 84.2(6) . . ?
Ni3 O13 Ni4 85.3(6) . . ?
Ni4 O13 Ni2 142.6(7) . . ?
C41 O14 Ni2 126.1(18) . . ?
C41 O15 Ni1 125(2) . . ?
C54 O16 Ni4 128(2) . 3_666 ?
C54 O17 Ni3 122(2) . 3_666 ?
C73 O18 Ni1 126.0(19) . . ?
C73 O19 Ni4 124.7(18) . . ?
C86 O20 Ni3 123.7(19) . 3_666 ?
C86 O21 Ni2 124.9(19) . 3_666 ?
C48 N1 C47 109(2) . . ?
C48 N1 C66 126(2) . . ?
C66 N1 C47 125(2) . . ?
C79 N2 C80 106(2) . . ?
C98 N2 C79 128(2) . . ?
C98 N2 C80 122(2) . . ?
C105 N3 C106 109(4) . . ?
C107 N3 C105 127(5) . . ?
C107 N3 C106 123(4) . . ?
C2 C1 S3 115(2) . . ?
C6 C1 S3 127(2) . . ?
C6 C1 C2 118(3) . . ?
C1 C2 H2 120.3 . . ?
C3 C2 C1 119(3) . . ?
C3 C2 H2 120.3 . . ?
C2 C3 C4 126(3) . . ?
C2 C3 C7 122(3) . . ?
C4 C3 C7 111(3) . . ?
C3 C4 H4 122.8 . . ?
C3 C4 C5 114(3) . . ?
C5 C4 H4 122.8 . . ?
C4 C5 S2 112(2) . . ?
C6 C5 S2 128(2) . . ?
C6 C5 C4 120(3) . . ?
O3 C6 C1 121(3) . . ?
O3 C6 C5 117(3) . . ?
C5 C6 C1 122(3) . . ?
C8 C7 C3 108(3) . . ?
C8 C7 C9 111.0(17) . . ?
C9 C7 C3 109(3) . . ?
C10 C7 C3 108(3) . . ?
C10 C7 C8 110.0(17) . . ?
C10 C7 C9 110.5(17) . . ?
C7 C8 H8A 109.5 . . ?
C7 C8 H8B 109.5 . . ?
C7 C8 H8C 109.5 . . ?
H8A C8 H8B 109.5 . . ?
H8A C8 H8C 109.5 . . ?
H8B C8 H8C 109.5 . . ?
C7 C9 H9A 109.5 . . ?
C7 C9 H9B 109.5 . . ?
C7 C9 H9C 109.5 . . ?
H9A C9 H9B 109.5 . . ?
H9A C9 H9C 109.5 . . ?
H9B C9 H9C 109.5 . . ?
C7 C10 H10A 109.5 . . ?
C7 C10 H10B 109.5 . . ?
C7 C10 H10C 109.5 . . ?
H10A C10 H10B 109.5 . . ?
H10A C10 H10C 109.5 . . ?
H10B C10 H10C 109.5 . . ?
C12 C11 S2 115(2) . . ?
C16 C11 S2 127(2) . . ?
C16 C11 C12 118(3) . . ?
C11 C12 H12 120.4 . . ?
C13 C12 C11 119(3) . . ?
C13 C12 H12 120.4 . . ?
C12 C13 C17 120(3) . . ?
C14 C13 C12 123(3) . . ?
C14 C13 C17 118(3) . . ?
C13 C14 H14 120.1 . . ?
C13 C14 C15 120(3) . . ?
C15 C14 H14 120.1 . . ?
C14 C15 S1 114(2) . . ?
C16 C15 S1 124(2) . . ?
C16 C15 C14 122(3) . . ?
O6 C16 C11 120(2) . . ?
O6 C16 C15 122(3) . . ?
C15 C16 C11 118(3) . . ?
C18 C17 C13 108(3) . . ?
C19 C17 C13 108(3) . . ?
C19 C17 C18 111.8(17) . . ?
C20 C17 C13 104(3) . . ?
C20 C17 C18 111.9(17) . . ?
C20 C17 C19 112.5(17) . . ?
C17 C18 H18A 109.5 . . ?
C17 C18 H18B 109.5 . . ?
C17 C18 H18C 109.5 . . ?
H18A C18 H18B 109.5 . . ?
H18A C18 H18C 109.5 . . ?
H18B C18 H18C 109.5 . . ?
C17 C19 H19A 109.5 . . ?
C17 C19 H19B 109.5 . . ?
C17 C19 H19C 109.5 . . ?
H19A C19 H19B 109.5 . . ?
H19A C19 H19C 109.5 . . ?
H19B C19 H19C 109.5 . . ?
C17 C20 H20A 109.5 . . ?
C17 C20 H20B 109.5 . . ?
C17 C20 H20C 109.5 . . ?
H20A C20 H20B 109.5 . . ?
H20A C20 H20C 109.5 . . ?
H20B C20 H20C 109.5 . . ?
C22 C21 S1 114(2) . . ?
C22 C21 C26 125(3) . . ?
C26 C21 S1 120.7(19) . . ?
C21 C22 H22 120.7 . . ?
C21 C22 C23 119(3) . . ?
C23 C22 H22 120.7 . . ?
C22 C23 C29 120(3) . . ?
C24 C23 C22 122(3) . . ?
C24 C23 C29 117(3) . . ?
C23 C24 H24 119.3 . . ?
C23 C24 C25 121(3) . . ?
C25 C24 H24 119.3 . . ?
C24 C25 S4 117(2) . . ?
C24 C25 C26 120(2) . . ?
C26 C25 S4 122.5(19) . . ?
O9 C26 C21 123(2) . . ?
O9 C26 C25 125(2) . . ?
C21 C26 C25 112(2) . . ?
C28 C27 S4 112(2) . . ?
C36 C27 S4 123(2) . . ?
C36 C27 C28 124(3) . . ?
C27 C28 H28 119.2 . . ?
C33 C28 C27 122(3) . . ?
C33 C28 H28 119.2 . . ?
C30 C29 C23 111(3) . . ?
C30 C29 C31 107(2) . . ?
C30 C29 C32 109(2) . . ?
C31 C29 C23 109(3) . . ?
C32 C29 C23 114(3) . . ?
C32 C29 C31 107(2) . . ?
C29 C30 H30A 109.5 . . ?
C29 C30 H30B 109.5 . . ?
C29 C30 H30C 109.5 . . ?
H30A C30 H30B 109.5 . . ?
H30A C30 H30C 109.5 . . ?
H30B C30 H30C 109.5 . . ?
C29 C31 H31A 109.5 . . ?
C29 C31 H31B 109.5 . . ?
C29 C31 H31C 109.5 . . ?
H31A C31 H31B 109.5 . . ?
H31A C31 H31C 109.5 . . ?
H31B C31 H31C 109.5 . . ?
C29 C32 H32A 109.5 . . ?
C29 C32 H32B 109.5 . . ?
C29 C32 H32C 109.5 . . ?
H32A C32 H32B 109.5 . . ?
H32A C32 H32C 109.5 . . ?
H32B C32 H32C 109.5 . . ?
C28 C33 C34 118(3) . . ?
C28 C33 C37 124(3) . . ?
C34 C33 C37 118(3) . . ?
C33 C34 H34 119.7 . . ?
C33 C34 C35 121(3) . . ?
C35 C34 H34 119.7 . . ?
C34 C35 S3 116(2) . . ?
C36 C35 S3 124(2) . . ?
C36 C35 C34 120(3) . . ?
O12 C36 C35 121(2) . . ?
C27 C36 O12 124(2) . . ?
C27 C36 C35 115(3) . . ?
C38 C37 C33 106(3) . . ?
C38 C37 C40 109(3) . . ?
C39 C37 C33 104(3) . . ?
C39 C37 C38 111.7(18) . . ?
C39 C37 C40 116(3) . . ?
C40 C37 C33 110(3) . . ?
C37 C38 H38A 109.5 . . ?
C37 C38 H38B 109.5 . . ?
C37 C38 H38C 109.5 . . ?
H38A C38 H38B 109.5 . . ?
H38A C38 H38C 109.5 . . ?
H38B C38 H38C 109.5 . . ?
C37 C39 H39A 109.5 . . ?
C37 C39 H39B 109.5 . . ?
C37 C39 H39C 109.5 . . ?
H39A C39 H39B 109.5 . . ?
H39A C39 H39C 109.5 . . ?
H39B C39 H39C 109.5 . . ?
C37 C40 H40A 109.5 . . ?
C37 C40 H40B 109.5 . . ?
C37 C40 H40C 109.5 . . ?
H40A C40 H40B 109.5 . . ?
H40A C40 H40C 109.5 . . ?
H40B C40 H40C 109.5 . . ?
O14 C41 C44 112(3) . . ?
O15 C41 O14 132(3) . . ?
O15 C41 C44 116(3) . . ?
C43 C42 C47 117(3) . . ?
C43 C42 C53 135(3) . . ?
C53 C42 C47 108(3) . . ?
C42 C43 H43 119.5 . . ?
C44 C43 C42 121(3) . . ?
C44 C43 H43 119.5 . . ?
C43 C44 C41 118(2) . . ?
C43 C44 C45 119(3) . . ?
C45 C44 C41 123(2) . . ?
C44 C45 C60 120(2) . . ?
C46 C45 C44 123(3) . . ?
C46 C45 C60 117(2) . . ?
C45 C46 H46 121.9 . . ?
C47 C46 C45 116(3) . . ?
C47 C46 H46 121.9 . . ?
C42 C47 N1 106(2) . . ?
C46 C47 N1 130(3) . . ?
C46 C47 C42 124(3) . . ?
C49 C48 N1 129(3) . . ?
C49 C48 C53 122(3) . . ?
C53 C48 N1 108(2) . . ?
C48 C49 H49 121.5 . . ?
C48 C49 C50 117(3) . . ?
C50 C49 H49 121.5 . . ?
C49 C50 C51 123(3) . . ?
C49 C50 C72 116(3) . . ?
C51 C50 C72 121(3) . . ?
C50 C51 C54 120(2) . . ?
C52 C51 C50 119(3) . . ?
C52 C51 C54 120(3) . . ?
C51 C52 H52 121.2 . . ?
C53 C52 C51 118(3) . . ?
C53 C52 H52 121.2 . . ?
C42 C53 C52 129(3) . . ?
C48 C53 C42 109(3) . . ?
C48 C53 C52 122(3) . . ?
O16 C54 O17 131(3) . . ?
O16 C54 C51 119(3) . . ?
O17 C54 C51 110(3) . . ?
C56 C55 H55 120.0 . . ?
C56 C55 C60 120.0 . . ?
C60 C55 H55 120.0 . . ?
C55 C56 H56 120.0 . . ?
C55 C56 C57 120.0 . . ?
C57 C56 H56 120.0 . . ?
C56 C57 H57 120.0 . . ?
C58 C57 C56 120.0 . . ?
C58 C57 H57 120.0 . . ?
C57 C58 H58 120.0 . . ?
C59 C58 C57 120.0 . . ?
C59 C58 H58 120.0 . . ?
C58 C59 H59 120.0 . . ?
C60 C59 C58 120.0 . . ?
C60 C59 H59 120.0 . . ?
C55 C60 C45 120.1(17) . . ?
C59 C60 C45 119.8(17) . . ?
C59 C60 C55 120.0 . . ?
C62 C61 H61 120.0 . . ?
C62 C61 C66 120.0 . . ?
C66 C61 H61 120.0 . . ?
C61 C62 H62 120.0 . . ?
C61 C62 C63 120.0 . . ?
C63 C62 H62 120.0 . . ?
C62 C63 H63 120.0 . . ?
C64 C63 C62 120.0 . . ?
C64 C63 H63 120.0 . . ?
C63 C64 H64 120.0 . . ?
C63 C64 C65 120.0 . . ?
C65 C64 H64 120.0 . . ?
C64 C65 H65 120.0 . . ?
C66 C65 C64 120.0 . . ?
C66 C65 H65 120.0 . . ?
C61 C66 N1 115.0(19) . . ?
C65 C66 N1 125.0(19) . . ?
C65 C66 C61 120.0 . . ?
C68 C67 H67 120.0 . . ?
C68 C67 C72 120.0 . . ?
C72 C67 H67 120.0 . . ?
C67 C68 H68 120.0 . . ?
C67 C68 C69 120.0 . . ?
C69 C68 H68 120.0 . . ?
C68 C69 H69 120.0 . . ?
C70 C69 C68 120.0 . . ?
C70 C69 H69 120.0 . . ?
C69 C70 H70 120.0 . . ?
C69 C70 C71 120.0 . . ?
C71 C70 H70 120.0 . . ?
C70 C71 H71 120.0 . . ?
C70 C71 C72 120.0 . . ?
C72 C71 H71 120.0 . . ?
C67 C72 C50 119.8(18) . . ?
C71 C72 C50 120.2(18) . . ?
C71 C72 C67 120.0 . . ?
O18 C73 O19 130(3) . . ?
O18 C73 C76 120(3) . . ?
O19 C73 C76 109(3) . . ?
C75 C74 C85 133(3) . . ?
C79 C74 C75 120(3) . . ?
C79 C74 C85 107(3) . . ?
C74 C75 H75 121.3 . . ?
C74 C75 C76 117(3) . . ?
C76 C75 H75 121.3 . . ?
C75 C76 C73 116(2) . . ?
C77 C76 C73 125(2) . . ?
C77 C76 C75 119(3) . . ?
C76 C77 C78 125(3) . . ?
C76 C77 C92 118(2) . . ?
C78 C77 C92 116(2) . . ?
C77 C78 H78 122.8 . . ?
C77 C78 C79 114(3) . . ?
C79 C78 H78 122.8 . . ?
N2 C79 C74 110(2) . . ?
N2 C79 C78 126(3) . . ?
C74 C79 C78 123(3) . . ?
C81 C80 N2 129(3) . . ?
C81 C80 C85 121(3) . . ?
C85 C80 N2 110(2) . . ?
C80 C81 H81 119.7 . . ?
C80 C81 C82 121(3) . . ?
C82 C81 H81 119.7 . . ?
C81 C82 C83 118(3) . . ?
C81 C82 C104 120(2) . . ?
C83 C82 C104 122(2) . . ?
C82 C83 C86 122(2) . . ?
C84 C83 C82 121(3) . . ?
C84 C83 C86 117(3) . . ?
C83 C84 H84 120.2 . . ?
C83 C84 C85 120(3) . . ?
C85 C84 H84 120.2 . . ?
C80 C85 C74 107(2) . . ?
C80 C85 C84 120(3) . . ?
C84 C85 C74 134(3) . . ?
O20 C86 O21 131(3) . . ?
O20 C86 C83 116(3) . . ?
O21 C86 C83 113(3) . . ?
C88 C87 H87 120.0 . . ?
C88 C87 C92 120.0 . . ?
C92 C87 H87 120.0 . . ?
C87 C88 H88 120.0 . . ?
C87 C88 C89 120.0 . . ?
C89 C88 H88 120.0 . . ?
C88 C89 H89 120.0 . . ?
C88 C89 C90 120.0 . . ?
C90 C89 H89 120.0 . . ?
C89 C90 H90 120.0 . . ?
C89 C90 C91 120.0 . . ?
C91 C90 H90 120.0 . . ?
C90 C91 H91 120.0 . . ?
C92 C91 C90 120.0 . . ?
C92 C91 H91 120.0 . . ?
C87 C92 C77 121.7(18) . . ?
C91 C92 C77 118.1(18) . . ?
C91 C92 C87 120.0 . . ?
C94 C93 H93 120.0 . . ?
C94 C93 C98 120.0 . . ?
C98 C93 H93 120.0 . . ?
C93 C94 H94 120.0 . . ?
C93 C94 C95 120.0 . . ?
C95 C94 H94 120.0 . . ?
C94 C95 H95 120.0 . . ?
C94 C95 C96 120.0 . . ?
C96 C95 H95 120.0 . . ?
C95 C96 H96 120.0 . . ?
C97 C96 C95 120.0 . . ?
C97 C96 H96 120.0 . . ?
C96 C97 H97 120.0 . . ?
C96 C97 C98 120.0 . . ?
C98 C97 H97 120.0 . . ?
N2 C98 C93 121.7(19) . . ?
N2 C98 C97 118.1(19) . . ?
C97 C98 C93 120.0 . . ?
C100 C99 H99 120.0 . . ?
C100 C99 C104 120.0 . . ?
C104 C99 H99 120.0 . . ?
C99 C100 H100 120.0 . . ?
C99 C100 C101 120.0 . . ?
C101 C100 H100 120.0 . . ?
C100 C101 H101 120.0 . . ?
C102 C101 C100 120.0 . . ?
C102 C101 H101 120.0 . . ?
C101 C102 H102 120.0 . . ?
C103 C102 C101 120.0 . . ?
C103 C102 H102 120.0 . . ?
C102 C103 H103 120.0 . . ?
C104 C103 C102 120.0 . . ?
C104 C103 H103 120.0 . . ?
C99 C104 C82 119.8(16) . . ?
C103 C104 C82 120.0(16) . . ?
C103 C104 C99 120.0 . . ?
O22 C105 N3 129(6) . . ?
O22 C105 H105 115.3 . . ?
N3 C105 H105 115.3 . . ?
N3 C106 H10D 109.5 . . ?
N3 C106 H10E 109.5 . . ?
N3 C106 H10F 109.5 . . ?
H10D C106 H10E 109.5 . . ?
H10D C106 H10F 109.5 . . ?
H10E C106 H10F 109.5 . . ?
N3 C107 H10G 109.5 . . ?
N3 C107 H10H 109.5 . . ?
N3 C107 H10I 109.5 . . ?
H10G C107 H10H 109.5 . . ?
H10G C107 H10I 109.5 . . ?
H10H C107 H10I 109.5 . . ?

loop_
_geom_bond_atom_site_label_1
_geom_bond_atom_site_label_2
_geom_bond_distance
_geom_bond_site_symmetry_2
_geom_bond_publ_flag
Ni1 O6 2.024(18) . ?
Ni1 O7 2.038(17) . ?
Ni1 O9 2.040(17) . ?
Ni1 O13 2.175(18) . ?
Ni1 O15 2.038(18) . ?
Ni1 O18 1.989(18) . ?
Ni2 O3 2.004(18) . ?
Ni2 O4 2.036(19) . ?
Ni2 O6 2.067(18) . ?
Ni2 O13 2.257(17) . ?
Ni2 O14 1.976(18) . ?
Ni2 O21 1.985(19) 3_666 ?
Ni3 O1 2.081(18) . ?
Ni3 O3 2.029(18) . ?
Ni3 O12 2.026(17) . ?
Ni3 O13 2.127(18) . ?
Ni3 O17 2.096(19) 3_666 ?
Ni3 O20 2.021(18) 3_666 ?
Ni4 O9 2.026(17) . ?
Ni4 O10 2.030(17) . ?
Ni4 O12 1.993(17) . ?
Ni4 O13 2.249(17) . ?
Ni4 O16 1.98(2) 3_666 ?
Ni4 O19 2.010(18) . ?
S1 O7 1.453(17) . ?
S1 O8 1.408(18) . ?
S1 C15 1.75(3) . ?
S1 C21 1.75(3) . ?
S2 O4 1.463(19) . ?
S2 O5 1.430(19) . ?
S2 C5 1.73(3) . ?
S2 C11 1.70(3) . ?
S3 O1 1.452(18) . ?
S3 O2 1.45(2) . ?
S3 C1 1.63(3) . ?
S3 C35 1.75(3) . ?
S4 O10 1.438(17) . ?
S4 O11 1.430(18) . ?
S4 C25 1.68(3) . ?
S4 C27 1.80(3) . ?
O3 C6 1.35(3) . ?
O6 C16 1.33(3) . ?
O9 C26 1.26(3) . ?
O12 C36 1.38(3) . ?
O14 C41 1.23(3) . ?
O15 C41 1.16(3) . ?
O16 C54 1.16(3) . ?
O17 C54 1.24(3) . ?
O18 C73 1.18(3) . ?
O19 C73 1.25(3) . ?
O20 C86 1.23(3) . ?
O21 C86 1.24(3) . ?
O22 C105 1.13(5) . ?
N1 C47 1.42(3) . ?
N1 C48 1.40(3) . ?
N1 C66 1.41(3) . ?
N2 C79 1.39(3) . ?
N2 C80 1.43(3) . ?
N2 C98 1.36(3) . ?
N3 C105 1.39(5) . ?
N3 C106 1.53(5) . ?
N3 C107 1.38(5) . ?
C1 C2 1.44(4) . ?
C1 C6 1.43(4) . ?
C2 H2 0.9500 . ?
C2 C3 1.33(4) . ?
C3 C4 1.44(4) . ?
C3 C7 1.71(4) . ?
C4 H4 0.9500 . ?
C4 C5 1.47(4) . ?
C5 C6 1.41(4) . ?
C7 C8 1.421(19) . ?
C7 C9 1.421(19) . ?
C7 C10 1.420(19) . ?
C8 H8A 0.9800 . ?
C8 H8B 0.9800 . ?
C8 H8C 0.9800 . ?
C9 H9A 0.9800 . ?
C9 H9B 0.9800 . ?
C9 H9C 0.9800 . ?
C10 H10A 0.9800 . ?
C10 H10B 0.9800 . ?
C10 H10C 0.9800 . ?
C11 C12 1.46(4) . ?
C11 C16 1.42(4) . ?
C12 H12 0.9500 . ?
C12 C13 1.39(4) . ?
C13 C14 1.29(4) . ?
C13 C17 1.66(4) . ?
C14 H14 0.9500 . ?
C14 C15 1.45(4) . ?
C15 C16 1.37(3) . ?
C17 C18 1.416(19) . ?
C17 C19 1.412(19) . ?
C17 C20 1.408(19) . ?
C18 H18A 0.9800 . ?
C18 H18B 0.9800 . ?
C18 H18C 0.9800 . ?
C19 H19A 0.9800 . ?
C19 H19B 0.9800 . ?
C19 H19C 0.9800 . ?
C20 H20A 0.9800 . ?
C20 H20B 0.9800 . ?
C20 H20C 0.9800 . ?
C21 C22 1.37(3) . ?
C21 C26 1.46(3) . ?
C22 H22 0.9500 . ?
C22 C23 1.38(4) . ?
C23 C24 1.36(4) . ?
C23 C29 1.58(4) . ?
C24 H24 0.9500 . ?
C24 C25 1.40(3) . ?
C25 C26 1.49(3) . ?
C27 C28 1.40(3) . ?
C27 C36 1.34(3) . ?
C28 H28 0.9500 . ?
C28 C33 1.31(4) . ?
C29 C30 1.39(2) . ?
C29 C31 1.41(2) . ?
C29 C32 1.39(2) . ?
C30 H30A 0.9800 . ?
C30 H30B 0.9800 . ?
C30 H30C 0.9800 . ?
C31 H31A 0.9800 . ?
C31 H31B 0.9800 . ?
C31 H31C 0.9800 . ?
C32 H32A 0.9800 . ?
C32 H32B 0.9800 . ?
C32 H32C 0.9800 . ?
C33 C34 1.38(4) . ?
C33 C37 1.64(4) . ?
C34 H34 0.9500 . ?
C34 C35 1.43(4) . ?
C35 C36 1.42(4) . ?
C37 C38 1.418(19) . ?
C37 C39 1.414(19) . ?
C37 C40 1.42(4) . ?
C38 H38A 0.9800 . ?
C38 H38B 0.9800 . ?
C38 H38C 0.9800 . ?
C39 H39A 0.9800 . ?
C39 H39B 0.9800 . ?
C39 H39C 0.9800 . ?
C40 H40A 0.9800 . ?
C40 H40B 0.9800 . ?
C40 H40C 0.9800 . ?
C41 C44 1.57(4) . ?
C42 C43 1.40(3) . ?
C42 C47 1.42(4) . ?
C42 C53 1.40(4) . ?
C43 H43 0.9500 . ?
C43 C44 1.38(3) . ?
C44 C45 1.42(4) . ?
C45 C46 1.39(4) . ?
C45 C60 1.54(3) . ?
C46 H46 0.9500 . ?
C46 C47 1.38(4) . ?
C48 C49 1.36(4) . ?
C48 C53 1.39(4) . ?
C49 H49 0.9500 . ?
C49 C50 1.40(4) . ?
C50 C51 1.42(4) . ?
C50 C72 1.54(3) . ?
C51 C52 1.41(4) . ?
C51 C54 1.55(4) . ?
C52 H52 0.9500 . ?
C52 C53 1.41(4) . ?
C55 H55 0.9500 . ?
C55 C56 1.3900 . ?
C55 C60 1.3900 . ?
C56 H56 0.9500 . ?
C56 C57 1.3900 . ?
C57 H57 0.9500 . ?
C57 C58 1.3900 . ?
C58 H58 0.9500 . ?
C58 C59 1.3900 . ?
C59 H59 0.9500 . ?
C59 C60 1.3900 . ?
C61 H61 0.9500 . ?
C61 C62 1.3900 . ?
C61 C66 1.3900 . ?
C62 H62 0.9500 . ?
C62 C63 1.3900 . ?
C63 H63 0.9500 . ?
C63 C64 1.3900 . ?
C64 H64 0.9500 . ?
C64 C65 1.3900 . ?
C65 H65 0.9500 . ?
C65 C66 1.3900 . ?
C67 H67 0.9500 . ?
C67 C68 1.3900 . ?
C67 C72 1.3900 . ?
C68 H68 0.9500 . ?
C68 C69 1.3900 . ?
C69 H69 0.9500 . ?
C69 C70 1.3900 . ?
C70 H70 0.9500 . ?
C70 C71 1.3900 . ?
C71 H71 0.9500 . ?
C71 C72 1.3900 . ?
C73 C76 1.56(4) . ?
C74 C75 1.41(4) . ?
C74 C79 1.40(4) . ?
C74 C85 1.45(4) . ?
C75 H75 0.9500 . ?
C75 C76 1.43(4) . ?
C76 C77 1.37(4) . ?
C77 C78 1.39(4) . ?
C77 C92 1.53(3) . ?
C78 H78 0.9500 . ?
C78 C79 1.41(4) . ?
C80 C81 1.36(3) . ?
C80 C85 1.36(4) . ?
C81 H81 0.9500 . ?
C81 C82 1.38(3) . ?
C82 C83 1.41(4) . ?
C82 C104 1.53(3) . ?
C83 C84 1.34(3) . ?
C83 C86 1.58(4) . ?
C84 H84 0.9500 . ?
C84 C85 1.39(4) . ?
C87 H87 0.9500 . ?
C87 C88 1.3900 . ?
C87 C92 1.3900 . ?
C88 H88 0.9500 . ?
C88 C89 1.3900 . ?
C89 H89 0.9500 . ?
C89 C90 1.3900 . ?
C90 H90 0.9500 . ?
C90 C91 1.3900 . ?
C91 H91 0.9500 . ?
C91 C92 1.3900 . ?
C93 H93 0.9500 . ?
C93 C94 1.3900 . ?
C93 C98 1.3900 . ?
C94 H94 0.9500 . ?
C94 C95 1.3900 . ?
C95 H95 0.9500 . ?
C95 C96 1.3900 . ?
C96 H96 0.9500 . ?
C96 C97 1.3900 . ?
C97 H97 0.9500 . ?
C97 C98 1.3900 . ?
C99 H99 0.9500 . ?
C99 C100 1.3900 . ?
C99 C104 1.3900 . ?
C100 H100 0.9500 . ?
C100 C101 1.3900 . ?
C101 H101 0.9500 . ?
C101 C102 1.3900 . ?
C102 H102 0.9500 . ?
C102 C103 1.3900 . ?
C103 H103 0.9500 . ?
C103 C104 1.3900 . ?
C105 H105 0.9500 . ?
C106 H10D 0.9800 . ?
C106 H10E 0.9800 . ?
C106 H10F 0.9800 . ?
C107 H10G 0.9800 . ?
C107 H10H 0.9800 . ?
C107 H10I 0.9800 . ?

loop_
_geom_torsion_atom_site_label_1
_geom_torsion_atom_site_label_2
_geom_torsion_atom_site_label_3
_geom_torsion_atom_site_label_4
_geom_torsion
_geom_torsion_site_symmetry_1
_geom_torsion_site_symmetry_2
_geom_torsion_site_symmetry_3
_geom_torsion_site_symmetry_4
_geom_torsion_publ_flag
Ni1 O6 C16 C11 -172.3(19) . . . . ?
Ni1 O6 C16 C15 9(4) . . . . ?
Ni1 O9 C26 C21 -8(4) . . . . ?
Ni1 O9 C26 C25 170.6(17) . . . . ?
Ni1 O15 C41 O14 -1(5) . . . . ?
Ni1 O15 C41 C44 179.3(15) . . . . ?
Ni1 O18 C73 O19 -13(4) . . . . ?
Ni1 O18 C73 C76 173.5(17) . . . . ?
Ni2 O3 C6 C1 -167.3(19) . . . . ?
Ni2 O3 C6 C5 14(4) . . . . ?
Ni2 O6 C16 C11 -13(4) . . . . ?
Ni2 O6 C16 C15 169.0(19) . . . . ?
Ni2 O14 C41 O15 2(5) . . . . ?
Ni2 O14 C41 C44 -178.7(14) . . . . ?
Ni2 O21 C86 O20 2(4) 3_666 . . . ?
Ni2 O21 C86 C83 -174.5(15) 3_666 . . . ?
Ni3 O3 C6 C1 -7(4) . . . . ?
Ni3 O3 C6 C5 174.6(18) . . . . ?
Ni3 O12 C36 C27 -173(2) . . . . ?
Ni3 O12 C36 C35 2(4) . . . . ?
Ni3 O17 C54 O16 -3(5) 3_666 . . . ?
Ni3 O17 C54 C51 176.8(15) 3_666 . . . ?
Ni3 O20 C86 O21 8(4) 3_666 . . . ?
Ni3 O20 C86 C83 -176.0(16) 3_666 . . . ?
Ni4 O9 C26 C21 -168.6(17) . . . . ?
Ni4 O9 C26 C25 10(3) . . . . ?
Ni4 O12 C36 C27 -3(4) . . . . ?
Ni4 O12 C36 C35 171.7(19) . . . . ?
Ni4 O16 C54 O17 0(5) 3_666 . . . ?
Ni4 O16 C54 C51 179.9(16) 3_666 . . . ?
Ni4 O19 C73 O18 2(4) . . . . ?
Ni4 O19 C73 C76 176.2(15) . . . . ?
S1 C15 C16 O6 3(4) . . . . ?
S1 C15 C16 C11 -176(2) . . . . ?
S1 C21 C22 C23 -180(2) . . . . ?
S1 C21 C26 O9 -1(4) . . . . ?
S1 C21 C26 C25 -179.5(18) . . . . ?
S2 C5 C6 O3 -5(4) . . . . ?
S2 C5 C6 C1 177(2) . . . . ?
S2 C11 C12 C13 -179(2) . . . . ?
S2 C11 C16 O6 3(4) . . . . ?
S2 C11 C16 C15 -179(2) . . . . ?
S3 C1 C2 C3 -176(3) . . . . ?
S3 C1 C6 O3 -2(4) . . . . ?
S3 C1 C6 C5 176(2) . . . . ?
S3 C35 C36 O12 2(4) . . . . ?
S3 C35 C36 C27 177(2) . . . . ?
S4 C25 C26 O9 1(4) . . . . ?
S4 C25 C26 C21 179.0(19) . . . . ?
S4 C27 C28 C33 -179(2) . . . . ?
S4 C27 C36 O12 -3(4) . . . . ?
S4 C27 C36 C35 -178(2) . . . . ?
O1 S3 C1 C2 -150(2) . . . . ?
O1 S3 C1 C6 34(3) . . . . ?
O1 S3 C35 C34 152(2) . . . . ?
O1 S3 C35 C36 -33(3) . . . . ?
O2 S3 O1 Ni3 -179.5(12) . . . . ?
O2 S3 C1 C2 -23(3) . . . . ?
O2 S3 C1 C6 161(2) . . . . ?
O2 S3 C35 C34 27(3) . . . . ?
O2 S3 C35 C36 -158(2) . . . . ?
O4 S2 C5 C4 146(2) . . . . ?
O4 S2 C5 C6 -32(3) . . . . ?
O4 S2 C11 C12 -146(2) . . . . ?
O4 S2 C11 C16 35(3) . . . . ?
O5 S2 O4 Ni2 -179.3(12) . . . . ?
O5 S2 C5 C4 19(2) . . . . ?
O5 S2 C5 C6 -158(3) . . . . ?
O5 S2 C11 C12 -23(3) . . . . ?
O5 S2 C11 C16 159(3) . . . . ?
O7 S1 C15 C14 149(2) . . . . ?
O7 S1 C15 C16 -37(3) . . . . ?
O7 S1 C21 C22 -150.4(19) . . . . ?
O7 S1 C21 C26 33(2) . . . . ?
O8 S1 O7 Ni1 179.7(11) . . . . ?
O8 S1 C15 C14 23(2) . . . . ?
O8 S1 C15 C16 -163(2) . . . . ?
O8 S1 C21 C22 -22(2) . . . . ?
O8 S1 C21 C26 162(2) . . . . ?
O10 S4 C25 C24 147.3(19) . . . . ?
O10 S4 C25 C26 -35(2) . . . . ?
O10 S4 C27 C28 -150(2) . . . . ?
O10 S4 C27 C36 35(3) . . . . ?
O11 S4 O10 Ni4 178.7(11) . . . . ?
O11 S4 C25 C24 18(2) . . . . ?
O11 S4 C25 C26 -164(2) . . . . ?
O11 S4 C27 C28 -22(2) . . . . ?
O11 S4 C27 C36 163(2) . . . . ?
O14 C41 C44 C43 100(3) . . . . ?
O14 C41 C44 C45 -75(3) . . . . ?
O15 C41 C44 C43 -80(3) . . . . ?
O15 C41 C44 C45 105(3) . . . . ?
O18 C73 C76 C75 75(3) . . . . ?
O18 C73 C76 C77 -110(3) . . . . ?
O19 C73 C76 C75 -100(3) . . . . ?
O19 C73 C76 C77 75(4) . . . . ?
N1 C48 C49 C50 173(3) . . . . ?
N1 C48 C53 C42 2(4) . . . . ?
N1 C48 C53 C52 -179(3) . . . . ?
N2 C80 C81 C82 178(3) . . . . ?
N2 C80 C85 C74 5(3) . . . . ?
N2 C80 C85 C84 -178(2) . . . . ?
C1 S3 O1 Ni3 -55.5(17) . . . . ?
C1 S3 C35 C34 -90(3) . . . . ?
C1 S3 C35 C36 85(3) . . . . ?
C1 C2 C3 C4 -1(5) . . . . ?
C1 C2 C3 C7 -179(2) . . . . ?
C2 C1 C6 O3 -178(2) . . . . ?
C2 C1 C6 C5 1(4) . . . . ?
C2 C3 C4 C5 1(5) . . . . ?
C2 C3 C7 C8 -2(4) . . . . ?
C2 C3 C7 C9 119(3) . . . . ?
C2 C3 C7 C10 -121(3) . . . . ?
C3 C4 C5 S2 -178(2) . . . . ?
C3 C4 C5 C6 0(4) . . . . ?
C4 C3 C7 C8 180(2) . . . . ?
C4 C3 C7 C9 -59(3) . . . . ?
C4 C3 C7 C10 61(3) . . . . ?
C4 C5 C6 O3 178(2) . . . . ?
C4 C5 C6 C1 0(4) . . . . ?
C5 S2 O4 Ni2 56.3(16) . . . . ?
C5 S2 C11 C12 96(2) . . . . ?
C5 S2 C11 C16 -82(3) . . . . ?
C6 C1 C2 C3 0(4) . . . . ?
C7 C3 C4 C5 180(2) . . . . ?
C11 S2 O4 Ni2 -60.8(17) . . . . ?
C11 S2 C5 C4 -97(2) . . . . ?
C11 S2 C5 C6 85(3) . . . . ?
C11 C12 C13 C14 -4(5) . . . . ?
C11 C12 C13 C17 177(2) . . . . ?
C12 C11 C16 O6 -176(2) . . . . ?
C12 C11 C16 C15 3(4) . . . . ?
C12 C13 C14 C15 5(5) . . . . ?
C12 C13 C17 C18 -125(3) . . . . ?
C12 C13 C17 C19 -4(3) . . . . ?
C12 C13 C17 C20 116(3) . . . . ?
C13 C14 C15 S1 173(3) . . . . ?
C13 C14 C15 C16 -2(5) . . . . ?
C14 C13 C17 C18 56(3) . . . . ?
C14 C13 C17 C19 177(3) . . . . ?
C14 C13 C17 C20 -63(3) . . . . ?
C14 C15 C16 O6 177(2) . . . . ?
C14 C15 C16 C11 -2(4) . . . . ?
C15 S1 O7 Ni1 60.1(15) . . . . ?
C15 S1 C21 C22 93(2) . . . . ?
C15 S1 C21 C26 -84(2) . . . . ?
C16 C11 C12 C13 0(4) . . . . ?
C17 C13 C14 C15 -176(2) . . . . ?
C21 S1 O7 Ni1 -56.5(15) . . . . ?
C21 S1 C15 C14 -92(2) . . . . ?
C21 S1 C15 C16 82(3) . . . . ?
C21 C22 C23 C24 0(4) . . . . ?
C21 C22 C23 C29 171(2) . . . . ?
C22 C21 C26 O9 -177(2) . . . . ?
C22 C21 C26 C25 5(4) . . . . ?
C22 C23 C24 C25 1(4) . . . . ?
C22 C23 C29 C30 134(3) . . . . ?
C22 C23 C29 C31 -109(3) . . . . ?
C22 C23 C29 C32 10(3) . . . . ?
C23 C24 C25 S4 178(2) . . . . ?
C23 C24 C25 C26 0(4) . . . . ?
C24 C23 C29 C30 -55(3) . . . . ?
C24 C23 C29 C31 62(3) . . . . ?
C24 C23 C29 C32 -179(2) . . . . ?
C24 C25 C26 O9 179(2) . . . . ?
C24 C25 C26 C21 -3(3) . . . . ?
C25 S4 O10 Ni4 56.4(15) . . . . ?
C25 S4 C27 C28 91(2) . . . . ?
C25 S4 C27 C36 -83(3) . . . . ?
C26 C21 C22 C23 -3(4) . . . . ?
C27 S4 O10 Ni4 -60.1(15) . . . . ?
C27 S4 C25 C24 -96(2) . . . . ?
C27 S4 C25 C26 82(2) . . . . ?
C27 C28 C33 C34 1(5) . . . . ?
C27 C28 C33 C37 176(3) . . . . ?
C28 C27 C36 O12 -177(3) . . . . ?
C28 C27 C36 C35 8(4) . . . . ?
C28 C33 C34 C35 -2(5) . . . . ?
C28 C33 C37 C38 -49(4) . . . . ?
C28 C33 C37 C39 69(4) . . . . ?
C28 C33 C37 C40 -167(3) . . . . ?
C29 C23 C24 C25 -169(2) . . . . ?
C33 C34 C35 S3 -179(2) . . . . ?
C33 C34 C35 C36 5(5) . . . . ?
C34 C33 C37 C38 126(3) . . . . ?
C34 C33 C37 C39 -116(3) . . . . ?
C34 C33 C37 C40 8(4) . . . . ?
C34 C35 C36 O12 177(2) . . . . ?
C34 C35 C36 C27 -8(4) . . . . ?
C35 S3 O1 Ni3 58.4(17) . . . . ?
C35 S3 C1 C2 93(2) . . . . ?
C35 S3 C1 C6 -83(3) . . . . ?
C36 C27 C28 C33 -5(5) . . . . ?
C37 C33 C34 C35 -177(3) . . . . ?
C41 C44 C45 C46 172(3) . . . . ?
C41 C44 C45 C60 -1(4) . . . . ?
C42 C43 C44 C41 -172(3) . . . . ?
C42 C43 C44 C45 3(4) . . . . ?
C43 C42 C47 N1 177(2) . . . . ?
C43 C42 C47 C46 5(5) . . . . ?
C43 C42 C53 C48 -178(3) . . . . ?
C43 C42 C53 C52 2(6) . . . . ?
C43 C44 C45 C46 -3(4) . . . . ?
C43 C44 C45 C60 -176(2) . . . . ?
C44 C45 C46 C47 4(4) . . . . ?
C44 C45 C60 C55 -53(3) . . . . ?
C44 C45 C60 C59 124(2) . . . . ?
C45 C46 C47 N1 -175(3) . . . . ?
C45 C46 C47 C42 -5(5) . . . . ?
C46 C45 C60 C55 133(2) . . . . ?
C46 C45 C60 C59 -50(3) . . . . ?
C47 N1 C48 C49 -173(3) . . . . ?
C47 N1 C48 C53 -3(3) . . . . ?
C47 N1 C66 C61 -61(3) . . . . ?
C47 N1 C66 C65 121(3) . . . . ?
C47 C42 C43 C44 -4(4) . . . . ?
C47 C42 C53 C48 0(4) . . . . ?
C47 C42 C53 C52 -179(3) . . . . ?
C48 N1 C47 C42 3(3) . . . . ?
C48 N1 C47 C46 174(3) . . . . ?
C48 N1 C66 C61 114(3) . . . . ?
C48 N1 C66 C65 -64(3) . . . . ?
C48 C49 C50 C51 1(5) . . . . ?
C48 C49 C50 C72 -177(3) . . . . ?
C49 C48 C53 C42 173(3) . . . . ?
C49 C48 C53 C52 -8(5) . . . . ?
C49 C50 C51 C52 -3(5) . . . . ?
C49 C50 C51 C54 -172(3) . . . . ?
C49 C50 C72 C67 52(3) . . . . ?
C49 C50 C72 C71 -128(2) . . . . ?
C50 C51 C52 C53 -1(4) . . . . ?
C50 C51 C54 O16 65(4) . . . . ?
C50 C51 C54 O17 -115(3) . . . . ?
C51 C50 C72 C67 -126(3) . . . . ?
C51 C50 C72 C71 54(3) . . . . ?
C51 C52 C53 C42 -175(3) . . . . ?
C51 C52 C53 C48 6(5) . . . . ?
C52 C51 C54 O16 -104(4) . . . . ?
C52 C51 C54 O17 76(4) . . . . ?
C53 C42 C43 C44 174(3) . . . . ?
C53 C42 C47 N1 -1(3) . . . . ?
C53 C42 C47 C46 -174(3) . . . . ?
C53 C48 C49 C50 4(5) . . . . ?
C54 C51 C52 C53 169(3) . . . . ?
C55 C56 C57 C58 0.0 . . . . ?
C56 C55 C60 C45 177(2) . . . . ?
C56 C55 C60 C59 0.0 . . . . ?
C56 C57 C58 C59 0.0 . . . . ?
C57 C58 C59 C60 0.0 . . . . ?
C58 C59 C60 C45 -177(2) . . . . ?
C58 C59 C60 C55 0.0 . . . . ?
C60 C45 C46 C47 177(2) . . . . ?
C60 C55 C56 C57 0.0 . . . . ?
C61 C62 C63 C64 0.0 . . . . ?
C62 C61 C66 N1 -178(2) . . . . ?
C62 C61 C66 C65 0.0 . . . . ?
C62 C63 C64 C65 0.0 . . . . ?
C63 C64 C65 C66 0.0 . . . . ?
C64 C65 C66 N1 178(2) . . . . ?
C64 C65 C66 C61 0.0 . . . . ?
C66 N1 C47 C42 178(2) . . . . ?
C66 N1 C47 C46 -10(5) . . . . ?
C66 N1 C48 C49 12(5) . . . . ?
C66 N1 C48 C53 -178(3) . . . . ?
C66 C61 C62 C63 0.0 . . . . ?
C67 C68 C69 C70 0.0 . . . . ?
C68 C67 C72 C50 -180(2) . . . . ?
C68 C67 C72 C71 0.0 . . . . ?
C68 C69 C70 C71 0.0 . . . . ?
C69 C70 C71 C72 0.0 . . . . ?
C70 C71 C72 C50 180(2) . . . . ?
C70 C71 C72 C67 0.0 . . . . ?
C72 C50 C51 C52 175(3) . . . . ?
C72 C50 C51 C54 6(4) . . . . ?
C72 C67 C68 C69 0.0 . . . . ?
C73 C76 C77 C78 -178(3) . . . . ?
C73 C76 C77 C92 15(4) . . . . ?
C74 C75 C76 C73 174(3) . . . . ?
C74 C75 C76 C77 -1(4) . . . . ?
C75 C74 C79 N2 180(3) . . . . ?
C75 C74 C79 C78 6(5) . . . . ?
C75 C74 C85 C80 175(3) . . . . ?
C75 C74 C85 C84 -2(6) . . . . ?
C75 C76 C77 C78 -3(5) . . . . ?
C75 C76 C77 C92 -170(2) . . . . ?
C76 C77 C78 C79 7(5) . . . . ?
C76 C77 C92 C87 44(3) . . . . ?
C76 C77 C92 C91 -131(2) . . . . ?
C77 C78 C79 N2 178(3) . . . . ?
C77 C78 C79 C74 -9(4) . . . . ?
C78 C77 C92 C87 -125(2) . . . . ?
C78 C77 C92 C91 60(3) . . . . ?
C79 N2 C80 C81 173(3) . . . . ?
C79 N2 C80 C85 -7(3) . . . . ?
C79 N2 C98 C93 -58(3) . . . . ?
C79 N2 C98 C97 117(3) . . . . ?
C79 C74 C75 C76 0(4) . . . . ?
C79 C74 C85 C80 -1(3) . . . . ?
C79 C74 C85 C84 -178(3) . . . . ?
C80 N2 C79 C74 6(3) . . . . ?
C80 N2 C79 C78 180(3) . . . . ?
C80 N2 C98 C93 98(3) . . . . ?
C80 N2 C98 C97 -87(3) . . . . ?
C80 C81 C82 C83 2(4) . . . . ?
C80 C81 C82 C104 178(2) . . . . ?
C81 C80 C85 C74 -175(3) . . . . ?
C81 C80 C85 C84 3(5) . . . . ?
C81 C82 C83 C84 -3(4) . . . . ?
C81 C82 C83 C86 176(3) . . . . ?
C81 C82 C104 C99 -39(3) . . . . ?
C81 C82 C104 C103 136(2) . . . . ?
C82 C83 C84 C85 3(4) . . . . ?
C82 C83 C86 O20 115(3) . . . . ?
C82 C83 C86 O21 -68(4) . . . . ?
C83 C82 C104 C99 137(2) . . . . ?
C83 C82 C104 C103 -49(3) . . . . ?
C83 C84 C85 C74 174(3) . . . . ?
C83 C84 C85 C80 -3(4) . . . . ?
C84 C83 C86 O20 -67(3) . . . . ?
C84 C83 C86 O21 110(3) . . . . ?
C85 C74 C75 C76 -176(3) . . . . ?
C85 C74 C79 N2 -3(3) . . . . ?
C85 C74 C79 C78 -177(3) . . . . ?
C85 C80 C81 C82 -3(5) . . . . ?
C86 C83 C84 C85 -175(3) . . . . ?
C87 C88 C89 C90 0.0 . . . . ?
C88 C87 C92 C77 -175(2) . . . . ?
C88 C87 C92 C91 0.0 . . . . ?
C88 C89 C90 C91 0.0 . . . . ?
C89 C90 C91 C92 0.0 . . . . ?
C90 C91 C92 C77 175(2) . . . . ?
C90 C91 C92 C87 0.0 . . . . ?
C92 C77 C78 C79 175(2) . . . . ?
C92 C87 C88 C89 0.0 . . . . ?
C93 C94 C95 C96 0.0 . . . . ?
C94 C93 C98 N2 175(2) . . . . ?
C94 C93 C98 C97 0.0 . . . . ?
C94 C95 C96 C97 0.0 . . . . ?
C95 C96 C97 C98 0.0 . . . . ?
C96 C97 C98 N2 -175(2) . . . . ?
C96 C97 C98 C93 0.0 . . . . ?
C98 N2 C79 C74 166(3) . . . . ?
C98 N2 C79 C78 -21(5) . . . . ?
C98 N2 C80 C81 12(5) . . . . ?
C98 N2 C80 C85 -168(2) . . . . ?
C98 C93 C94 C95 0.0 . . . . ?
C99 C100 C101 C102 0.0 . . . . ?
C100 C99 C104 C82 175(2) . . . . ?
C100 C99 C104 C103 0.0 . . . . ?
C100 C101 C102 C103 0.0 . . . . ?
C101 C102 C103 C104 0.0 . . . . ?
C102 C103 C104 C82 -175(2) . . . . ?
C102 C103 C104 C99 0.0 . . . . ?
C104 C82 C83 C84 -178(2) . . . . ?
C104 C82 C83 C86 0(4) . . . . ?
C104 C99 C100 C101 0.0 . . . . ?
C106 N3 C105 O22 8(8) . . . . ?
C107 N3 C105 O22 180(5) . . . . ?

loop_
_smtbx_masks_void_nr
_smtbx_masks_void_average_x
_smtbx_masks_void_average_y
_smtbx_masks_void_average_z
_smtbx_masks_void_volume
_smtbx_masks_void_count_electrons
_smtbx_masks_void_content
1 -0.500 0.000 0.000 1976.9 551.5 '14 C3H7NO'
2 0.500 0.500 0.500 1976.9 551.5 '14 C3H7NO'
3 0.278 0.612 0.689 7.2 0.0 ?
4 0.278 0.887 0.189 7.2 0.0 ?
5 0.722 0.112 0.811 7.2 0.0 ?
6 0.722 0.388 0.311 7.2 0.0 ?
